data_7114410
loop_
_publ_author_name
'Kobatake, Seiya'
'Uchida, Kingo'
'Tsuchida, Eriko'
'Irie, Masahiro'

_publ_section_title
;
 Single-crystalline photochromism of diarylethenes: reactivity???structure
 relationshipElectronic supplementary information (ESI) available: X-ray
 crystallographic data for 2a, 3a and 4a. See
 http://www.rsc.org/suppdata/cc/b2/b208419h/
;
_journal_issue 23
_journal_name_full 'Chemical Communications'
_journal_page_first 2804
_journal_paper_doi 10.1039/b208419h
_journal_year 2002
_chemical_formula_sum 'C35 H34 F6 O2 S2'
_chemical_formula_weight 664.74
_chemical_name_systematic
;
1,2-bis(2-isopropyl-4-methyl-5-methoxyphenyl-3-thienyl)perfluorocyclopentene
;
_space_group_IT_number 15
_symmetry_cell_setting monoclinic
_symmetry_space_group_name_Hall '-C 2yc'
_symmetry_space_group_name_H-M 'C 1 2/c 1'
_atom_sites_solution_hydrogens geom
_atom_sites_solution_primary direct
_atom_sites_solution_secondary difmap
_audit_creation_method SHELXL-97
_cell_angle_alpha 90.00
_cell_angle_beta 111.9480(10)
_cell_angle_gamma 90.00
_cell_formula_units_Z 4
_cell_length_a 13.5668(11)
_cell_length_b 14.7276(12)
_cell_length_c 18.0976(14)
_cell_measurement_reflns_used 8192
_cell_measurement_temperature 304(2)
_cell_volume 3353.9(5)
_computing_cell_refinement 'Bruker SMART'
_computing_data_collection 'Bruker SMART'
_computing_data_reduction 'Bruker SHELXTL'
_computing_molecular_graphics 'Bruker SHELXTL'
_computing_publication_material 'Bruker SHELXTL'
_computing_structure_refinement 'SHELXL-97 (Sheldrick, 1997)'
_computing_structure_solution 'SHELXS-97 (Sheldrick, 1990)'
_diffrn_ambient_temperature 304(2)
_diffrn_measured_fraction_theta_full 0.958
_diffrn_measured_fraction_theta_max 0.958
_diffrn_measurement_device_type 'CCD area detector'
_diffrn_measurement_method 'omega scans'
_diffrn_radiation_monochromator graphite
_diffrn_radiation_source 'sealed tube'
_diffrn_radiation_type MoK\a
_diffrn_radiation_wavelength 0.71073
_diffrn_reflns_av_R_equivalents 0.0334
_diffrn_reflns_av_sigmaI/netI 0.0218
_diffrn_reflns_limit_h_max 17
_diffrn_reflns_limit_h_min -17
_diffrn_reflns_limit_k_max 19
_diffrn_reflns_limit_k_min -19
_diffrn_reflns_limit_l_max 23
_diffrn_reflns_limit_l_min -23
_diffrn_reflns_number 29012
_diffrn_reflns_theta_full 28.00
_diffrn_reflns_theta_max 28.00
_diffrn_reflns_theta_min 2.13
_diffrn_standards_decay_% 1.6
_exptl_absorpt_coefficient_mu 0.222
_exptl_absorpt_correction_T_max 0.936
_exptl_absorpt_correction_T_min 0.907
_exptl_absorpt_correction_type empirical
_exptl_absorpt_process_details
;
Empirical absorption correction was applied by a
Bruker XPREP program using the value mu*t = 0.055.
;
_exptl_crystal_colour 'Pale yellow '
_exptl_crystal_density_diffrn 1.316
_exptl_crystal_density_method 'not measured'
_exptl_crystal_description Prism
_exptl_crystal_F_000 1384
_exptl_crystal_size_max 0.45
_exptl_crystal_size_mid 0.4
_exptl_crystal_size_min 0.3
_refine_diff_density_max 0.303
_refine_diff_density_min -0.188
_refine_diff_density_rms 0.041
_refine_ls_extinction_method none
_refine_ls_goodness_of_fit_ref 1.056
_refine_ls_hydrogen_treatment mixed
_refine_ls_matrix_type full
_refine_ls_number_parameters 248
_refine_ls_number_reflns 3887
_refine_ls_number_restraints 8
_refine_ls_restrained_S_all 1.056
_refine_ls_R_factor_all 0.0691
_refine_ls_R_factor_gt 0.0447
_refine_ls_shift/su_max 0.002
_refine_ls_shift/su_mean 0.000
_refine_ls_structure_factor_coef Fsqd
_refine_ls_weighting_details 'calc w=1/[\s^2^(Fo^2^)+(0.0745P)^2^+0.5892P] where P=(Fo^2^+2Fc^2^)/3'
_refine_ls_weighting_scheme calc
_refine_ls_wR_factor_gt 0.1220
_refine_ls_wR_factor_ref 0.1345
_reflns_number_gt 2709
_reflns_number_total 3887
_reflns_threshold_expression >2sigma(I)
_cod_data_source_file b208419h.txt
_cod_data_source_block compd4a
_cod_depositor_comments
;
The following automatic conversions were performed:

'_symmetry_cell_setting' value 'Monoclinic' changed to 'monoclinic'
according to
/usr/data/users/saulius/automatic-downloads/retrospective/RSC/lib/dictionaries/cif_core.dic
dictionary named 'cif_core.dic' version 2.4.2 from
2011-04-26.

'_exptl_absorpt_correction_type' value 'Empirical'
changed to 'empirical' according to
/usr/data/users/saulius/automatic-downloads/retrospective/RSC/lib/dictionaries/cif_core.dic
dictionary named 'cif_core.dic' version 2.4.2 from 2011-04-26.

Automatic conversion script
Id: cif_fix_values 2281 2013-09-26 08:29:07Z andrius 
;
_cod_original_sg_symbol_H-M C2/c
_cod_database_code 7114410

loop_
_symmetry_equiv_pos_as_xyz
'x, y, z'
'-x, y, -z+1/2'
'x+1/2, y+1/2, z'
'-x+1/2, y+1/2, -z+1/2'
'-x, -y, -z'
'x, -y, z-1/2'
'-x+1/2, -y+1/2, -z'
'x+1/2, -y+1/2, z-1/2'

loop_
_atom_site_label
_atom_site_type_symbol
_atom_site_fract_x
_atom_site_fract_y
_atom_site_fract_z
_atom_site_U_iso_or_equiv
_atom_site_adp_type
_atom_site_occupancy
_atom_site_symmetry_multiplicity
_atom_site_calc_flag
_atom_site_refinement_flags
_atom_site_disorder_assembly
_atom_site_disorder_group
S1 S 0.27272(4) 0.04979(3) 0.70617(3) 0.06390(18) Uani 1 1 d . . .
C6A C 0.4066(4) -0.2692(4) 0.72141(19) 0.061(3) Uani 0.50 1 d PD A 1
F1A F 0.3255(3) -0.2854(2) 0.6525(3) 0.0911(11) Uani 0.50 1 d PD A 1
F2A F 0.3700(3) -0.2880(3) 0.7789(2) 0.0978(12) Uani 0.50 1 d PD A 1
C6B C 0.4058(4) -0.2680(5) 0.7116(3) 0.074(3) Uani 0.50 1 d PD . 2
F1B F 0.3841(4) -0.2977(2) 0.6372(2) 0.1210(16) Uani 0.50 1 d PD B 2
F2B F 0.3193(3) -0.2788(3) 0.7297(4) 0.136(2) Uani 0.50 1 d PD C 2
F3 F 0.5136(3) -0.33318(18) 0.65895(16) 0.1009(9) Uani 0.50 1 d PD A .
F4 F 0.498(2) -0.40944(13) 0.7564(10) 0.1082(12) Uani 0.50 1 d PD A .
O1 O -0.01761(14) 0.20810(12) 0.35262(11) 0.1045(6) Uani 1 1 d . . .
C1 C 0.36077(13) -0.03360(11) 0.75602(10) 0.0516(4) Uani 1 1 d . . .
C2 C 0.37473(11) -0.09384(10) 0.70297(9) 0.0448(3) Uani 1 1 d . A .
C3 C 0.31283(12) -0.07255(11) 0.62071(9) 0.0473(4) Uani 1 1 d . . .
C4 C 0.25406(13) 0.00468(11) 0.61367(10) 0.0519(4) Uani 1 1 d . . .
C5 C 0.44730(12) -0.17222(10) 0.72915(9) 0.0455(4) Uani 1 1 d D . .
C7 C 0.5039(5) -0.3255(2) 0.7297(2) 0.0698(14) Uani 0.50 1 d PD . .
C8 C 0.40501(15) -0.03451(13) 0.84549(10) 0.0621(5) Uani 1 1 d . . .
H8A H 0.4632 -0.0787 0.8628 0.075 Uiso 1 1 calc R . .
C9 C 0.3216(2) -0.0661(2) 0.87763(13) 0.1026(8) Uani 1 1 d . . .
H9A H 0.2973 -0.1257 0.8576 0.154 Uiso 1 1 calc R . .
H9B H 0.2627 -0.0246 0.8608 0.154 Uiso 1 1 calc R . .
H9C H 0.3523 -0.0678 0.9348 0.154 Uiso 1 1 calc R . .
C10 C 0.4508(2) 0.05644(17) 0.88021(14) 0.1006(8) Uani 1 1 d . . .
H10A H 0.5030 0.0748 0.8591 0.151 Uiso 1 1 calc R . .
H10B H 0.4836 0.0515 0.9371 0.151 Uiso 1 1 calc R . .
H10C H 0.3950 0.1008 0.8665 0.151 Uiso 1 1 calc R . .
C11 C 0.31621(15) -0.12495(13) 0.55028(10) 0.0627(5) Uani 1 1 d . . .
H11A H 0.3029 -0.0845 0.5060 0.094 Uiso 1 1 calc R . .
H11B H 0.2629 -0.1715 0.5362 0.094 Uiso 1 1 calc R . .
H11C H 0.3850 -0.1522 0.5638 0.094 Uiso 1 1 calc R . .
C12 C 0.18287(13) 0.05436(12) 0.54273(10) 0.0561(4) Uani 1 1 d . . .
C13 C 0.11109(14) 0.01150(14) 0.47708(11) 0.0624(5) Uani 1 1 d . . .
H13A H 0.1084 -0.0516 0.4758 0.075 Uiso 1 1 calc R . .
C14 C 0.04224(15) 0.06041(15) 0.41232(11) 0.0679(5) Uani 1 1 d . . .
H14A H -0.0057 0.0302 0.3685 0.081 Uiso 1 1 calc R . .
C15 C 0.04593(16) 0.15325(15) 0.41383(12) 0.0728(5) Uani 1 1 d . . .
C16 C 0.1171(2) 0.19704(16) 0.47766(15) 0.0977(8) Uani 1 1 d . . .
H16A H 0.1204 0.2601 0.4780 0.117 Uiso 1 1 calc R . .
C17 C 0.18424(19) 0.14886(15) 0.54157(13) 0.0850(7) Uani 1 1 d . . .
H17A H 0.2317 0.1800 0.5850 0.102 Uiso 1 1 calc R . .
C18 C -0.10345(19) 0.1697(2) 0.29198(15) 0.1044(9) Uani 1 1 d . . .
H18A H -0.1395 0.2157 0.2538 0.157 Uiso 1 1 calc R . .
H18B H -0.1516 0.1440 0.3139 0.157 Uiso 1 1 calc R . .
H18C H -0.0787 0.1230 0.2662 0.157 Uiso 1 1 calc R . .

loop_
_atom_site_aniso_label
_atom_site_aniso_U_11
_atom_site_aniso_U_22
_atom_site_aniso_U_33
_atom_site_aniso_U_23
_atom_site_aniso_U_13
_atom_site_aniso_U_12
S1 0.0675(3) 0.0619(3) 0.0556(3) -0.0073(2) 0.0153(2) 0.0223(2)
C6A 0.073(7) 0.025(3) 0.080(4) -0.012(3) 0.023(4) -0.021(3)
F1A 0.080(2) 0.0615(19) 0.112(3) -0.0229(17) 0.013(2) -0.0272(16)
F2A 0.103(3) 0.080(2) 0.129(3) 0.014(2) 0.065(2) -0.028(2)
C6B 0.056(6) 0.077(6) 0.083(5) 0.016(4) 0.019(4) 0.002(4)
F1B 0.182(4) 0.0544(16) 0.082(2) -0.0215(14) -0.003(3) 0.000(3)
F2B 0.078(3) 0.0675(19) 0.273(8) 0.032(4) 0.077(3) -0.014(2)
F3 0.128(2) 0.0772(17) 0.104(2) -0.0247(15) 0.0495(18) 0.0101(16)
F4 0.133(2) 0.0375(9) 0.143(5) 0.027(4) 0.039(4) 0.001(6)
O1 0.1006(12) 0.0929(12) 0.0890(11) 0.0244(9) -0.0002(10) 0.0077(10)
C1 0.0484(9) 0.0535(9) 0.0500(9) -0.0040(7) 0.0150(7) 0.0069(7)
C2 0.0411(8) 0.0421(8) 0.0519(8) -0.0033(6) 0.0183(7) -0.0012(6)
C3 0.0451(8) 0.0471(8) 0.0493(8) -0.0046(6) 0.0172(7) -0.0035(6)
C4 0.0492(9) 0.0516(9) 0.0510(9) -0.0025(7) 0.0144(7) 0.0017(7)
C5 0.0495(8) 0.0373(8) 0.0528(9) -0.0016(6) 0.0229(7) -0.0041(6)
C7 0.086(3) 0.0357(15) 0.091(5) -0.0043(17) 0.037(4) -0.002(2)
C8 0.0616(11) 0.0720(12) 0.0478(9) -0.0061(8) 0.0147(8) 0.0139(9)
C9 0.1009(18) 0.152(2) 0.0576(13) -0.0003(14) 0.0324(13) -0.0110(17)
C10 0.125(2) 0.0897(17) 0.0634(13) -0.0232(12) 0.0074(13) -0.0085(15)
C11 0.0692(11) 0.0634(11) 0.0552(10) -0.0102(8) 0.0227(9) 0.0047(9)
C12 0.0528(10) 0.0582(10) 0.0541(9) 0.0023(8) 0.0163(8) 0.0039(8)
C13 0.0590(10) 0.0631(11) 0.0595(10) 0.0007(8) 0.0156(9) 0.0020(8)
C14 0.0579(11) 0.0837(14) 0.0553(10) -0.0021(9) 0.0134(8) -0.0029(9)
C15 0.0686(12) 0.0712(13) 0.0701(12) 0.0162(10) 0.0161(10) 0.0086(10)
C16 0.1107(19) 0.0584(12) 0.0933(17) 0.0093(11) 0.0029(15) 0.0068(12)
C17 0.0949(16) 0.0593(12) 0.0726(13) 0.0022(10) -0.0011(12) 0.0044(11)
C18 0.0673(14) 0.140(2) 0.0870(17) 0.0293(16) 0.0075(12) 0.0044(15)

loop_
_atom_type_symbol
_atom_type_description
_atom_type_scat_dispersion_real
_atom_type_scat_dispersion_imag
_atom_type_scat_source
C C 0.0033 0.0016 'International Tables Vol C Tables 4.2.6.8 and 6.1.1.4'
H H 0.0000 0.0000 'International Tables Vol C Tables 4.2.6.8 and 6.1.1.4'
O O 0.0106 0.0060 'International Tables Vol C Tables 4.2.6.8 and 6.1.1.4'
F F 0.0171 0.0103 'International Tables Vol C Tables 4.2.6.8 and 6.1.1.4'
S S 0.1246 0.1234 'International Tables Vol C Tables 4.2.6.8 and 6.1.1.4'

loop_
_geom_angle_atom_site_label_1
_geom_angle_atom_site_label_2
_geom_angle_atom_site_label_3
_geom_angle
_geom_angle_site_symmetry_1
_geom_angle_site_symmetry_3
C1 S1 C4 93.17(8) . .
F2A C6A F1A 105.7(4) . .
F2A C6A C7 111.8(4) . .
F1A C6A C7 112.1(4) . .
F2A C6A C5 110.5(3) . .
F1A C6A C5 113.4(4) . .
C7 C6A C5 103.5(3) . .
F2B C6B F1B 108.9(5) . .
F2B C6B C5 110.6(4) . .
F1B C6B C5 116.1(5) . .
F2B C6B C7 108.1(5) . 2_656
F1B C6B C7 109.4(5) . 2_656
C5 C6B C7 103.3(3) . 2_656
C15 O1 C18 118.9(2) . .
C2 C1 C8 130.16(15) . .
C2 C1 S1 110.25(12) . .
C8 C1 S1 119.50(12) . .
C1 C2 C3 113.70(14) . .
C1 C2 C5 122.10(15) . .
C3 C2 C5 124.20(13) . .
C4 C3 C2 111.77(14) . .
C4 C3 C11 123.28(15) . .
C2 C3 C11 124.86(15) . .
C3 C4 C12 131.38(16) . .
C3 C4 S1 111.10(12) . .
C12 C4 S1 117.50(12) . .
C5 C5 C2 128.48(8) 2_656 .
C5 C5 C6B 110.7(2) 2_656 .
C2 C5 C6B 120.8(3) . .
C5 C5 C6A 109.0(2) 2_656 .
C2 C5 C6A 122.0(2) . .
F4 C7 F3 107.8(5) . .
F4 C7 C6A 116.9(12) . 2_656
F3 C7 C6A 105.6(4) . 2_656
F4 C7 C6A 112.0(11) . .
F3 C7 C6A 110.1(4) . .
C6A C7 C6A 104.1(3) 2_656 .
F4 C7 C6B 113.4(12) . 2_656
F3 C7 C6B 111.5(4) . 2_656
C6A C7 C6B 5.9(2) 2_656 2_656
C6A C7 C6B 101.9(2) . 2_656
C1 C8 C10 112.14(17) . .
C1 C8 C9 111.05(16) . .
C10 C8 C9 111.1(2) . .
C13 C12 C17 117.04(17) . .
C13 C12 C4 122.97(17) . .
C17 C12 C4 119.96(17) . .
C12 C13 C14 121.61(19) . .
C15 C14 C13 119.42(19) . .
C16 C15 C14 120.00(19) . .
C16 C15 O1 115.8(2) . .
C14 C15 O1 124.1(2) . .
C15 C16 C17 120.5(2) . .
C16 C17 C12 121.4(2) . .

loop_
_geom_bond_atom_site_label_1
_geom_bond_atom_site_label_2
_geom_bond_distance
_geom_bond_site_symmetry_2
S1 C1 1.7157(16) .
S1 C4 1.7294(17) .
C6A F2A 1.3399(10) .
C6A F1A 1.3404(10) .
C6A C7 1.517(7) .
C6A C5 1.518(5) .
C6B F2B 1.3403(10) .
C6B F1B 1.3406(10) .
C6B C5 1.509(7) .
C6B C7 1.540(8) 2_656
F3 C7 1.3408(10) .
F4 C7 1.3403(10) .
O1 C15 1.382(2) .
O1 C18 1.387(3) .
C1 C2 1.371(2) .
C1 C8 1.502(2) .
C2 C3 1.444(2) .
C2 C5 1.476(2) .
C3 C4 1.367(2) .
C3 C11 1.505(2) .
C4 C12 1.480(2) .
C5 C5 1.344(3) 2_656
C7 C6A 1.464(9) 2_656
C7 C6B 1.540(8) 2_656
C8 C10 1.511(3) .
C8 C9 1.526(3) .
C12 C13 1.376(2) .
C12 C17 1.392(3) .
C13 C14 1.395(3) .
C14 C15 1.368(3) .
C15 C16 1.360(3) .
C16 C17 1.372(3) .

loop_
_geom_torsion_atom_site_label_1
_geom_torsion_atom_site_label_2
_geom_torsion_atom_site_label_3
_geom_torsion_atom_site_label_4
_geom_torsion
_geom_torsion_site_symmetry_1
_geom_torsion_site_symmetry_4
C4 S1 C1 C2 -0.11(13) . .
C4 S1 C1 C8 -177.00(15) . .
C4 S1 C1 C1 70.87(9) . 2_656
C8 C1 C2 C3 176.14(17) . .
S1 C1 C2 C3 -0.32(18) . .
C8 C1 C2 C5 -4.2(3) . .
S1 C1 C2 C5 179.31(11) . .
C1 C2 C3 C4 0.7(2) . .
C5 C2 C3 C4 -178.89(14) . .
C1 C2 C3 C11 177.42(16) . .
C5 C2 C3 C11 -2.2(2) . .
C2 C3 C4 C12 177.43(16) . .
C11 C3 C4 C12 0.7(3) . .
C2 C3 C4 S1 -0.80(18) . .
C11 C3 C4 S1 -177.54(13) . .
C1 S1 C4 C3 0.54(14) . .
C1 S1 C4 C12 -177.96(14) . .
C1 C2 C5 C5 -60.4(3) . 2_656
C3 C2 C5 C5 119.2(2) . 2_656
C1 C2 C5 C6B 118.0(2) . .
C3 C2 C5 C6B -62.4(3) . .
C1 C2 C5 C6A 110.4(2) . .
C3 C2 C5 C6A -70.0(2) . .
F2B C6B C5 C5 131.8(5) . 2_656
F1B C6B C5 C5 -103.5(5) . 2_656
C7 C6B C5 C5 16.3(3) 2_656 2_656
F2B C6B C5 C2 -46.9(5) . .
F1B C6B C5 C2 77.8(4) . .
C7 C6B C5 C2 -162.40(19) 2_656 .
F2B C6B C5 C6A 56(3) . .
F1B C6B C5 C6A -180(100) . .
C7 C6B C5 C6A -60(3) 2_656 .
F2A C6A C5 C5 94.9(4) . 2_656
F1A C6A C5 C5 -146.5(4) . 2_656
C7 C6A C5 C5 -24.9(3) . 2_656
F2A C6A C5 C2 -77.5(4) . .
F1A C6A C5 C2 41.0(4) . .
C7 C6A C5 C2 162.66(19) . .
F2A C6A C5 C6B -159(4) . .
F1A C6A C5 C6B -40(3) . .
C7 C6A C5 C6B 81(3) . .
F2A C6A C7 F4 35.8(10) . .
F1A C6A C7 F4 -82.7(9) . .
C5 C6A C7 F4 154.7(9) . .
F2A C6A C7 F3 155.7(3) . .
F1A C6A C7 F3 37.2(5) . .
C5 C6A C7 F3 -85.3(4) . .
F2A C6A C7 C6A -91.4(4) . 2_656
F1A C6A C7 C6A 150.1(3) . 2_656
C5 C6A C7 C6A 27.5(2) . 2_656
F2A C6A C7 C6B -85.8(3) . 2_656
F1A C6A C7 C6B 155.7(4) . 2_656
C5 C6A C7 C6B 33.2(3) . 2_656
C2 C1 C8 C10 132.5(2) . .
S1 C1 C8 C10 -51.3(2) . .
C2 C1 C8 C9 -102.5(2) . .
S1 C1 C8 C9 73.7(2) . .
C3 C4 C12 C13 42.9(3) . .
S1 C4 C12 C13 -138.93(16) . .
C3 C4 C12 C17 -139.2(2) . .
S1 C4 C12 C17 38.9(2) . .
C17 C12 C13 C14 -0.3(3) . .
C4 C12 C13 C14 177.56(17) . .
C12 C13 C14 C15 0.0(3) . .
C13 C14 C15 C16 0.8(3) . .
C13 C14 C15 O1 179.2(2) . .
C18 O1 C15 C16 -169.3(2) . .
C18 O1 C15 C14 12.2(3) . .
C14 C15 C16 C17 -1.3(4) . .
O1 C15 C16 C17 -179.8(2) . .
C15 C16 C17 C12 1.0(4) . .
C13 C12 C17 C16 -0.2(3) . .
C4 C12 C17 C16 -178.1(2) . .
